data_1558815
loop_
_publ_author_name
'Deubner, Holger Lars'
'Ivlev, Sergei I.'
'Kraus, Florian'

_publ_section_title
;
 Rerefinement of the crystal structure of trichloridosulfonium(IV)
 hexachloridouranate(V), (SCl~3~)[UCl~6~]
;
_journal_coeditor_code WM4134
_journal_issue 7
_journal_name_full IUCrData
_journal_page_first x200960
_journal_paper_doi 10.1107/S2414314620009608
_journal_volume 5
_journal_year 2020
_chemical_formula_iupac '(S Cl3) [U Cl6]'
_chemical_formula_moiety 'SCl3 +, U Cl6 -'
_chemical_formula_sum 'Cl9 S U'
_chemical_formula_weight 589.14
_chemical_name_common 'Trichloridosulfonium(IV) hexachloridouranate(V)'
_chemical_name_systematic
;
Trichloridosulfonium(IV) hexachloridouranate(V)
;
_space_group_crystal_system orthorhombic
_space_group_IT_number 19
_space_group_name_Hall 'P 2ac 2ab'
_space_group_name_H-M_alt 'P 21 21 21'
_atom_sites_solution_primary other
_audit_creation_method SHELXL-2018/3
_cell_angle_alpha 90
_cell_angle_beta 90
_cell_angle_gamma 90
_cell_formula_units_Z 4
_cell_length_a 10.534(2)
_cell_length_b 10.545(2)
_cell_length_c 11.217(2)
_cell_measurement_reflns_used 23552
_cell_measurement_temperature 100(2)
_cell_measurement_theta_max 58.94
_cell_measurement_theta_min 3.55
_cell_volume 1246.0(4)
_computing_cell_refinement
;
X-AREA (Stoe, 2016)
;
_computing_data_collection
;
X-AREA (Stoe, 2016)
;
_computing_data_reduction
;
X-AREA (Stoe, 2016)
;
_computing_molecular_graphics
;
DIAMOND (Brandenburg, 2019)
;
_computing_publication_material
;
publCIF (Westrip, 2010)
;
_computing_structure_refinement
;
SHELXL (Sheldrick, 2015)
;
_computing_structure_solution 'coordinates from an isotypic structure'
_diffrn_ambient_temperature 100(2)
_diffrn_detector 'image plate (34 cm diameter)'
_diffrn_detector_area_resol_mean 6.67
_diffrn_measured_fraction_theta_full 0.998
_diffrn_measured_fraction_theta_max 0.995
_diffrn_measurement_device '2-circle diffractometer'
_diffrn_measurement_device_type 'STOE IPDS 2T'
_diffrn_measurement_method 'rotation method, \w scans'
_diffrn_radiation_monochromator 'planar graphite'
_diffrn_radiation_type MoK\a
_diffrn_radiation_wavelength 0.71073
_diffrn_reflns_av_R_equivalents 0.0464
_diffrn_reflns_av_unetI/netI 0.0234
_diffrn_reflns_limit_h_max 13
_diffrn_reflns_limit_h_min -14
_diffrn_reflns_limit_k_max 14
_diffrn_reflns_limit_k_min -14
_diffrn_reflns_limit_l_max 15
_diffrn_reflns_limit_l_min -15
_diffrn_reflns_number 18340
_diffrn_reflns_theta_full 25.242
_diffrn_reflns_theta_max 29.174
_diffrn_reflns_theta_min 2.651
_diffrn_source 'sealed X-ray tube, 12 x 0.4 mm long-fine focus'
_exptl_absorpt_coefficient_mu 15.067
_exptl_absorpt_correction_T_max 0.0903
_exptl_absorpt_correction_T_min 0.0363
_exptl_absorpt_correction_type numerical
_exptl_absorpt_process_details
;
(X-Red32; Stoe 2016)
;
_exptl_crystal_colour 'dark yellow'
_exptl_crystal_density_diffrn 3.141
_exptl_crystal_description block
_exptl_crystal_F_000 1044
_exptl_crystal_size_max 0.15
_exptl_crystal_size_mid 0.1
_exptl_crystal_size_min 0.08
_refine_diff_density_max 0.533
_refine_diff_density_min -1.010
_refine_ls_abs_structure_details
;
 Refined as an inversion twin
;
_refine_ls_abs_structure_Flack 0.186(6)
_refine_ls_extinction_method none
_refine_ls_goodness_of_fit_ref 1.080
_refine_ls_hydrogen_treatment undef
_refine_ls_matrix_type full
_refine_ls_number_parameters 101
_refine_ls_number_reflns 3364
_refine_ls_number_restraints 0
_refine_ls_restrained_S_all 1.080
_refine_ls_R_factor_all 0.0201
_refine_ls_R_factor_gt 0.0194
_refine_ls_shift/su_max 0.001
_refine_ls_shift/su_mean 0.000
_refine_ls_structure_factor_coef Fsqd
_refine_ls_weighting_details 'w=1/[\s^2^(Fo^2^)+(0.0148P)^2^+3.5607P] where P=(Fo^2^+2Fc^2^)/3'
_refine_ls_weighting_scheme calc
_refine_ls_wR_factor_gt 0.0432
_refine_ls_wR_factor_ref 0.0434
_reflns_number_gt 3304
_reflns_number_total 3364
_reflns_threshold_expression 'I > 2\s(I)'
_cod_data_source_file wm4134sup1.cif
_cod_data_source_block I
_cod_database_code 1558815
_shelx_space_group_comment
;
The symmetry employed for this shelxl refinement is uniquely defined
by the following loop, which should always be used as a source of
symmetry information in preference to the above space-group names.
They are only intended as comments.
;

loop_
_space_group_symop_operation_xyz
'x, y, z'
'-x+1/2, -y, z+1/2'
'-x, y+1/2, -z+1/2'
'x+1/2, -y+1/2, -z'

loop_
_atom_site_type_symbol
_atom_site_label
_atom_site_fract_x
_atom_site_fract_y
_atom_site_fract_z
_atom_site_U_iso_or_equiv
_atom_site_adp_type
_atom_site_calc_flag
_atom_site_occupancy
_atom_site_disorder_assembly
_atom_site_disorder_group
U U1 0.97364(2) 0.42494(2) 0.98324(2) 0.01499(6) Uani d 1 . .
S S1 0.42766(14) 0.54654(14) 0.91370(13) 0.0181(3) Uani d 1 . .
Cl Cl1 0.82355(14) 0.89033(16) 0.63247(14) 0.0239(3) Uani d 1 . .
Cl Cl2 0.59526(14) 0.94785(14) 0.86341(13) 0.0225(3) Uani d 1 . .
Cl Cl3 0.93040(17) 0.62131(16) 0.86263(15) 0.0273(3) Uani d 1 . .
Cl Cl4 0.85717(15) 0.29644(17) 0.83292(15) 0.0258(3) Uani d 1 . .
Cl Cl5 0.72554(14) 0.53738(16) 0.59988(14) 0.0241(3) Uani d 1 . .
Cl Cl6 0.97901(16) 0.72883(13) 0.39615(13) 0.0220(3) Uani d 1 . .
Cl Cl7 0.92843(16) 0.96521(16) 0.91059(14) 0.0250(3) Uani d 1 . .
Cl Cl8 0.60091(14) 0.60665(15) 0.87712(15) 0.0241(3) Uani d 1 . .
Cl Cl9 0.32415(15) 0.69986(15) 0.88359(15) 0.0255(3) Uani d 1 . .

loop_
_atom_site_aniso_label
_atom_site_aniso_U_11
_atom_site_aniso_U_22
_atom_site_aniso_U_33
_atom_site_aniso_U_12
_atom_site_aniso_U_13
_atom_site_aniso_U_23
U1 0.01381(8) 0.01650(8) 0.01466(9) -0.00076(7) -0.00008(7) -0.00013(7)
S1 0.0170(6) 0.0191(7) 0.0180(6) 0.0009(5) -0.0012(5) 0.0006(5)
Cl1 0.0180(6) 0.0306(8) 0.0232(7) 0.0019(5) 0.0051(5) 0.0038(6)
Cl2 0.0221(7) 0.0233(8) 0.0221(7) 0.0034(5) 0.0020(5) -0.0045(5)
Cl3 0.0355(8) 0.0223(7) 0.0241(7) 0.0010(6) -0.0012(7) 0.0060(6)
Cl4 0.0219(7) 0.0316(8) 0.0239(7) -0.0038(6) -0.0057(6) -0.0059(6)
Cl5 0.0170(6) 0.0342(8) 0.0211(7) 0.0039(6) -0.0024(5) -0.0018(6)
Cl6 0.0227(6) 0.0192(6) 0.0240(6) 0.0011(6) -0.0028(6) -0.0027(5)
Cl7 0.0273(7) 0.0295(8) 0.0182(7) -0.0015(6) -0.0004(6) 0.0028(6)
Cl8 0.0179(6) 0.0283(8) 0.0262(7) -0.0016(5) 0.0012(5) 0.0053(6)
Cl9 0.0240(7) 0.0243(7) 0.0280(8) 0.0073(6) -0.0025(6) 0.0035(6)

loop_
_atom_type_symbol
_atom_type_description
_atom_type_scat_dispersion_real
_atom_type_scat_dispersion_imag
_atom_type_scat_source
S S 0.1246 0.1234 'International Tables Vol C Tables 4.2.6.8 and 6.1.1.4'
Cl Cl 0.1484 0.1585 'International Tables Vol C Tables 4.2.6.8 and 6.1.1.4'
U U -9.6767 9.6646 'International Tables Vol C Tables 4.2.6.8 and 6.1.1.4'

loop_
_geom_angle_atom_site_label_1
_geom_angle_atom_site_label_2
_geom_angle_atom_site_label_3
_geom_angle_site_symmetry_1
_geom_angle_site_symmetry_3
_geom_angle
_geom_angle_publ_flag
Cl4 U1 Cl5 . 2_665 91.56(6) ?
Cl4 U1 Cl3 . . 89.69(6) ?
Cl5 U1 Cl3 2_665 . 89.92(6) ?
Cl4 U1 Cl6 . 3_746 90.83(6) ?
Cl5 U1 Cl6 2_665 3_746 90.89(5) ?
Cl3 U1 Cl6 . 3_746 179.02(6) ?
Cl4 U1 Cl1 . 3_746 89.44(5) ?
Cl5 U1 Cl1 2_665 3_746 178.95(6) ?
Cl3 U1 Cl1 . 3_746 89.76(6) ?
Cl6 U1 Cl1 3_746 3_746 89.42(5) ?
Cl4 U1 Cl2 . 4_567 178.87(6) ?
Cl5 U1 Cl2 2_665 4_567 89.14(5) ?
Cl3 U1 Cl2 . 4_567 91.20(5) ?
Cl6 U1 Cl2 3_746 4_567 88.28(5) ?
Cl1 U1 Cl2 3_746 4_567 89.86(5) ?
Cl7 S1 Cl8 4_467 . 102.92(10) ?
Cl7 S1 Cl9 4_467 . 102.93(10) ?
Cl8 S1 Cl9 . . 102.21(9) ?

loop_
_geom_bond_atom_site_label_1
_geom_bond_atom_site_label_2
_geom_bond_site_symmetry_2
_geom_bond_distance
_geom_bond_publ_flag
U1 Cl4 . 2.4869(16) ?
U1 Cl5 2_665 2.5045(16) ?
U1 Cl3 . 2.5151(16) ?
U1 Cl6 3_746 2.5209(14) ?
U1 Cl1 3_746 2.5263(15) ?
U1 Cl2 4_567 2.5297(15) ?
S1 Cl7 4_467 1.975(2) ?
S1 Cl8 . 1.975(2) ?
S1 Cl9 . 1.979(2) ?

_cod_database_fobs_code 1558815
